data_8103909
loop_
_publ_author_name
'Somer, M.'
'Carillo-Cabrera, W.'
'Peters, K.'
'Nuss, J.'
'von Schnering, H.G.'
'Cordier, G.'

_publ_section_title
;
 Crystal structures of trisodium tristrontium tetrapnictidogallates, Na3
 Sr3 Ga P4, Na3 Sr3 Ga As4 and Na3 Sr3 Ga Sb4
;
_journal_name_full 'Zeitschrift fuer Kristallographie (149,1979-)'
_journal_page_first 479
_journal_page_last 480
_journal_volume 211
_journal_year 1996
_chemical_formula_sum 'As4 Ga Na3 Sr3'
_chemical_name_systematic 'Na3 Sr3 Ga As4'
_space_group_IT_number 186
_symmetry_space_group_name_Hall 'P 6c -2c'
_symmetry_space_group_name_H-M 'P 63 m c'
_cell_angle_alpha 90
_cell_angle_beta 90
_cell_angle_gamma 120
_cell_formula_units_Z 2
_cell_length_a 9.603
_cell_length_b 9.603
_cell_length_c 7.53
_cell_volume 601.367
_citation_journal_id_ASTM ZEKRDZ
_cod_data_source_file Somer_ZEKRDZ_1996_1901.cif
_cod_data_source_block As4Ga1Na3Sr3
_cod_original_cell_volume 601.3668
_cod_original_formula_sum 'As4 Ga1 Na3 Sr3'
_cod_database_code 8103909

loop_
_symmetry_equiv_pos_as_xyz
x,y,z
x-y,x,z+1/2
-y,x-y,z
-x,-y,z+1/2
-x+y,-x,z
y,-x+y,z+1/2
y,x,z+1/2
-x+y,y,z
-x,-x+y,z+1/2
-y,-x,z
x-y,-y,z+1/2
x,x-y,z

loop_
_atom_site_label
_atom_site_type_symbol
_atom_site_fract_x
_atom_site_fract_y
_atom_site_fract_z
_atom_site_occupancy
_atom_site_U_iso_or_equiv
Ga1 Ga+3 0.3333 0.6667 0.8731 1 0.0
Sr1 Sr+2 0.52187 -0.52187 0 1 0.0
Na1 Na+1 0.1352 -0.1352 0.17 1 0.0
As1 As-3 0.18919 -0.18919 0.7776 1 0.0
As2 As-3 0.3333 0.6667 0.2152 1 0.0
